data_7107560
loop_
_publ_author_name
'Ibrahim Abdellah'
'Elise Bernoud'
'Jean-Francois Lohier'
'Carole Alayrac'
'Loic Toupet'
'Christine Lepetit'
'Annie-Claude Gaumont'

_publ_section_title
;
 Neutral copper-phosphido-borane complexes: Synthesis, characterization,
 and catalytic activity in Csp-P bond formation
;
_journal_name_full Chem.Commun.
_journal_page_first 4088
_journal_paper_doi 10.1039/c2cc30723e
_journal_volume 48
_journal_year 2012
_chemical_formula_moiety 'C16 H19 Cu I N2 P'
_chemical_formula_sum 'C16 H19 Cu I N2 P'
_chemical_formula_weight 460.74
_chemical_name_systematic
;
Et2PHCuIphen
;
_space_group_IT_number 14
_symmetry_cell_setting monoclinic
_symmetry_space_group_name_Hall '-P 2yn'
_symmetry_space_group_name_H-M 'P 1 21/n 1'
_atom_sites_solution_hydrogens geom
_atom_sites_solution_primary direct
_atom_sites_solution_secondary difmap
_audit_creation_method SHELXL-97
_cell_angle_alpha 90.00
_cell_angle_beta 91.94(4)
_cell_angle_gamma 90.00
_cell_formula_units_Z 4
_cell_length_a 7.630(4)
_cell_length_b 15.462(9)
_cell_length_c 14.750(8)
_cell_measurement_reflns_used 9814
_cell_measurement_temperature 150(2)
_cell_measurement_theta_max 32.16
_cell_measurement_theta_min 2.64
_cell_volume 1739.1(17)
_computing_cell_refinement 'Bruker SAINT'
_computing_data_collection 'Bruker APEX2'
_computing_data_reduction 'Bruker SAINT'
_computing_molecular_graphics 'Bruker SHELXTL'
_computing_publication_material 'Bruker SHELXTL'
_computing_structure_refinement 'SHELXL-97 (Sheldrick, 2008)'
_computing_structure_solution 'SHELXS-97 (Sheldrick, 2008)'
_diffrn_ambient_temperature 150(2)
_diffrn_measured_fraction_theta_full 0.997
_diffrn_measured_fraction_theta_max 0.997
_diffrn_measurement_device_type 'Bruker APEX-II CCD'
_diffrn_measurement_method '\f and \w scans'
_diffrn_radiation_monochromator graphite
_diffrn_radiation_source 'fine-focus sealed tube'
_diffrn_radiation_type MoK\a
_diffrn_radiation_wavelength 0.71073
_diffrn_reflns_av_R_equivalents 0.0284
_diffrn_reflns_av_sigmaI/netI 0.0170
_diffrn_reflns_limit_h_max 11
_diffrn_reflns_limit_h_min -11
_diffrn_reflns_limit_k_max 23
_diffrn_reflns_limit_k_min -23
_diffrn_reflns_limit_l_max 22
_diffrn_reflns_limit_l_min -22
_diffrn_reflns_number 44076
_diffrn_reflns_theta_full 32.23
_diffrn_reflns_theta_max 32.23
_diffrn_reflns_theta_min 2.76
_exptl_absorpt_coefficient_mu 3.118
_exptl_absorpt_correction_T_max 0.5367
_exptl_absorpt_correction_T_min 0.2809
_exptl_absorpt_correction_type numerical
_exptl_crystal_colour orange
_exptl_crystal_density_diffrn 1.760
_exptl_crystal_density_method 'not measured'
_exptl_crystal_description block
_exptl_crystal_F_000 904
_exptl_crystal_size_max 0.22
_exptl_crystal_size_mid 0.18
_exptl_crystal_size_min 0.14
_refine_diff_density_max 0.759
_refine_diff_density_min -0.547
_refine_diff_density_rms 0.095
_refine_ls_extinction_method none
_refine_ls_goodness_of_fit_ref 1.101
_refine_ls_hydrogen_treatment refall
_refine_ls_matrix_type full
_refine_ls_number_parameters 266
_refine_ls_number_reflns 6148
_refine_ls_number_restraints 0
_refine_ls_restrained_S_all 1.101
_refine_ls_R_factor_all 0.0320
_refine_ls_R_factor_gt 0.0224
_refine_ls_shift/su_max 0.002
_refine_ls_shift/su_mean 0.000
_refine_ls_structure_factor_coef Fsqd
_refine_ls_weighting_details 'calc w=1/[\s^2^(Fo^2^)+(0.0205P)^2^+1.3236P] where P=(Fo^2^+2Fc^2^)/3'
_refine_ls_weighting_scheme calc
_refine_ls_wR_factor_gt 0.0512
_refine_ls_wR_factor_ref 0.0568
_reflns_number_gt 5254
_reflns_number_total 6148
_reflns_threshold_expression >2sigma(I)
_cod_data_source_file c2cc30723e.txt
_cod_data_source_block 3b
_cod_original_cell_volume 1739.2(16)
_cod_original_sg_symbol_H-M 'P2(1)/n '
_cod_database_code 7107560

loop_
_symmetry_equiv_pos_as_xyz
'x, y, z'
'-x+1/2, y+1/2, -z+1/2'
'-x, -y, -z'
'x-1/2, -y-1/2, z-1/2'

loop_
_atom_site_label
_atom_site_type_symbol
_atom_site_fract_x
_atom_site_fract_y
_atom_site_fract_z
_atom_site_U_iso_or_equiv
_atom_site_adp_type
_atom_site_occupancy
_atom_site_symmetry_multiplicity
_atom_site_calc_flag
I1 I 0.616306(15) 0.199588(7) 0.053051(8) 0.02756(4) Uani 1 1 d
Cu1 Cu 0.91057(3) 0.290588(13) 0.033274(15) 0.02460(5) Uani 1 1 d
P1 P 1.07729(6) 0.18916(3) -0.02070(3) 0.02402(8) Uani 1 1 d
N1 N 0.81784(19) 0.40881(9) -0.01677(10) 0.0228(3) Uani 1 1 d
N2 N 0.9293(2) 0.36337(10) 0.15188(10) 0.0259(3) Uani 1 1 d
C2 C 0.6876(3) 0.51144(12) -0.12108(13) 0.0305(4) Uani 1 1 d
C7 C 0.8446(2) 0.50320(12) 0.21268(12) 0.0282(3) Uani 1 1 d
C5 C 0.7074(3) 0.60825(12) 0.11103(14) 0.0326(4) Uani 1 1 d
C6 C 0.7656(3) 0.58631(12) 0.19529(14) 0.0338(4) Uani 1 1 d
C10 C 0.9875(3) 0.34157(13) 0.23489(13) 0.0325(4) Uani 1 1 d
C8 C 0.9090(3) 0.47749(14) 0.29929(13) 0.0349(4) Uani 1 1 d
C9 C 0.9805(3) 0.39698(15) 0.31017(14) 0.0372(4) Uani 1 1 d
C4 C 0.7242(2) 0.55008(11) 0.03568(12) 0.0255(3) Uani 1 1 d
C11 C 0.8594(2) 0.44382(11) 0.14077(11) 0.0235(3) Uani 1 1 d
C12 C 0.7989(2) 0.46803(10) 0.05067(11) 0.0223(3) Uani 1 1 d
C15 C 1.1119(3) 0.09502(13) 0.05383(14) 0.0346(4) Uani 1 1 d
C1 C 0.7627(3) 0.43080(11) -0.09995(12) 0.0276(3) Uani 1 1 d
C13 C 0.9908(3) 0.13749(12) -0.12505(13) 0.0299(4) Uani 1 1 d
C14 C 0.9768(5) 0.19960(16) -0.20447(16) 0.0490(6) Uani 1 1 d
C16 C 1.1640(3) 0.11795(15) 0.15103(15) 0.0383(4) Uani 1 1 d
C3 C 0.6683(3) 0.57131(12) -0.05338(14) 0.0300(4) Uani 1 1 d
H8 H 1.040(3) 0.2860(14) 0.2420(16) 0.030(6) Uiso 1 1 d
H6 H 0.902(3) 0.5160(16) 0.3484(17) 0.039(6) Uiso 1 1 d
H5 H 0.756(3) 0.6233(16) 0.2455(17) 0.037(6) Uiso 1 1 d
H9 H 0.878(3) 0.1152(16) -0.1117(17) 0.043(7) Uiso 1 1 d
H2 H 0.650(3) 0.5220(16) -0.1806(17) 0.038(6) Uiso 1 1 d
H7 H 1.017(3) 0.3789(16) 0.3664(18) 0.040(7) Uiso 1 1 d
H10 H 1.067(4) 0.0892(18) -0.1396(18) 0.050(7) Uiso 1 1 d
H11 H 0.921(4) 0.1755(19) -0.257(2) 0.055(8) Uiso 1 1 d
H1 H 0.779(3) 0.3894(15) -0.1457(16) 0.036(6) Uiso 1 1 d
H12 H 1.092(5) 0.224(2) -0.219(2) 0.075(11) Uiso 1 1 d
H4 H 0.648(4) 0.6642(18) 0.0992(18) 0.047(7) Uiso 1 1 d
H3 H 0.614(3) 0.6260(16) -0.0632(17) 0.039(6) Uiso 1 1 d
H15 H 1.002(4) 0.0670(17) 0.0505(17) 0.042(7) Uiso 1 1 d
H19 H 1.236(3) 0.2041(14) -0.0440(17) 0.038(7) Uiso 1 1 d
H14 H 1.200(4) 0.0583(17) 0.0278(18) 0.047(7) Uiso 1 1 d
H16 H 1.266(4) 0.157(2) 0.155(2) 0.061(9) Uiso 1 1 d
H17 H 1.066(4) 0.1449(18) 0.1798(18) 0.047(7) Uiso 1 1 d
H18 H 1.187(4) 0.067(2) 0.184(2) 0.060(8) Uiso 1 1 d
H13 H 0.902(4) 0.247(2) -0.190(2) 0.065(9) Uiso 1 1 d

loop_
_atom_site_aniso_label
_atom_site_aniso_U_11
_atom_site_aniso_U_22
_atom_site_aniso_U_33
_atom_site_aniso_U_23
_atom_site_aniso_U_13
_atom_site_aniso_U_12
I1 0.02424(6) 0.03043(6) 0.02794(6) 0.00082(4) 0.00005(4) -0.00484(4)
Cu1 0.02687(10) 0.02089(9) 0.02586(10) -0.00070(7) -0.00180(8) -0.00008(7)
P1 0.02209(19) 0.02247(18) 0.0274(2) 0.00179(15) -0.00002(15) -0.00077(15)
N1 0.0235(6) 0.0213(6) 0.0237(6) 0.0002(5) 0.0009(5) -0.0031(5)
N2 0.0261(7) 0.0257(7) 0.0258(7) 0.0000(5) -0.0027(5) -0.0042(5)
C2 0.0348(9) 0.0280(8) 0.0286(8) 0.0061(7) 0.0003(7) 0.0000(7)
C7 0.0284(8) 0.0295(8) 0.0270(8) -0.0046(6) 0.0047(7) -0.0096(7)
C5 0.0348(10) 0.0216(8) 0.0419(10) -0.0037(7) 0.0096(8) -0.0028(7)
C6 0.0373(10) 0.0275(8) 0.0373(10) -0.0097(7) 0.0099(8) -0.0078(7)
C10 0.0344(10) 0.0336(9) 0.0291(9) 0.0018(7) -0.0065(7) -0.0027(7)
C8 0.0366(10) 0.0420(10) 0.0261(8) -0.0076(8) 0.0023(7) -0.0108(8)
C9 0.0384(10) 0.0478(11) 0.0250(8) -0.0002(8) -0.0043(7) -0.0090(9)
C4 0.0251(8) 0.0198(7) 0.0318(8) 0.0003(6) 0.0054(6) -0.0047(6)
C11 0.0218(7) 0.0234(7) 0.0254(7) -0.0006(6) 0.0019(6) -0.0071(6)
C12 0.0223(7) 0.0204(7) 0.0243(7) 0.0001(5) 0.0032(6) -0.0058(5)
C15 0.0417(11) 0.0250(8) 0.0368(10) 0.0044(7) -0.0025(8) 0.0035(8)
C1 0.0336(9) 0.0247(8) 0.0243(8) 0.0004(6) 0.0001(7) -0.0002(7)
C13 0.0331(9) 0.0255(8) 0.0313(9) -0.0020(7) 0.0024(7) -0.0009(7)
C14 0.0786(19) 0.0368(11) 0.0307(10) 0.0013(9) -0.0107(11) -0.0100(12)
C16 0.0440(12) 0.0388(11) 0.0321(10) 0.0079(8) 0.0021(9) 0.0012(9)
C3 0.0310(9) 0.0225(7) 0.0369(9) 0.0056(7) 0.0040(7) -0.0008(7)

loop_
_atom_type_symbol
_atom_type_description
_atom_type_scat_dispersion_real
_atom_type_scat_dispersion_imag
_atom_type_scat_source
C C 0.0033 0.0016 'International Tables Vol C Tables 4.2.6.8 and 6.1.1.4'
H H 0.0000 0.0000 'International Tables Vol C Tables 4.2.6.8 and 6.1.1.4'
N N 0.0061 0.0033 'International Tables Vol C Tables 4.2.6.8 and 6.1.1.4'
P P 0.1023 0.0942 'International Tables Vol C Tables 4.2.6.8 and 6.1.1.4'
Cu Cu 0.3201 1.2651 'International Tables Vol C Tables 4.2.6.8 and 6.1.1.4'
I I -0.4742 1.8119 'International Tables Vol C Tables 4.2.6.8 and 6.1.1.4'

loop_
_geom_angle_atom_site_label_1
_geom_angle_atom_site_label_2
_geom_angle_atom_site_label_3
_geom_angle
N2 Cu1 N1 80.59(7)
N2 Cu1 P1 132.05(5)
N1 Cu1 P1 133.97(5)
N2 Cu1 I1 103.12(6)
N1 Cu1 I1 102.92(5)
P1 Cu1 I1 99.40(4)
C13 P1 C15 101.37(10)
C13 P1 Cu1 114.84(7)
C15 P1 Cu1 115.09(8)
C13 P1 H19 99.7(11)
C15 P1 H19 100.6(10)
Cu1 P1 H19 122.0(10)
C1 N1 C12 117.65(15)
C1 N1 Cu1 130.12(12)
C12 N1 Cu1 111.93(11)
C10 N2 C11 117.34(16)
C10 N2 Cu1 130.35(14)
C11 N2 Cu1 112.18(12)
C3 C2 C1 119.37(18)
C3 C2 H2 122.2(15)
C1 C2 H2 118.4(15)
C8 C7 C11 117.62(18)
C8 C7 C6 122.98(17)
C11 C7 C6 119.40(17)
C6 C5 C4 121.29(18)
C6 C5 H4 121.1(16)
C4 C5 H4 117.6(16)
C5 C6 C7 120.78(17)
C5 C6 H5 122.7(15)
C7 C6 H5 116.5(15)
N2 C10 C9 123.49(19)
N2 C10 H8 117.1(15)
C9 C10 H8 119.4(15)
C9 C8 C7 119.25(18)
C9 C8 H6 121.3(15)
C7 C8 H6 119.5(15)
C8 C9 C10 119.24(19)
C8 C9 H7 119.8(16)
C10 C9 H7 120.9(16)
C12 C4 C3 117.79(16)
C12 C4 C5 119.29(17)
C3 C4 C5 122.92(17)
N2 C11 C7 123.04(16)
N2 C11 C12 117.41(15)
C7 C11 C12 119.55(16)
N1 C12 C4 122.96(16)
N1 C12 C11 117.36(15)
C4 C12 C11 119.67(15)
C16 C15 P1 114.09(15)
C16 C15 H15 111.1(15)
P1 C15 H15 102.8(15)
C16 C15 H14 110.4(16)
P1 C15 H14 108.3(16)
H15 C15 H14 110(2)
N1 C1 C2 123.17(17)
N1 C1 H1 116.4(15)
C2 C1 H1 120.5(15)
C14 C13 P1 112.71(15)
C14 C13 H9 110.3(15)
P1 C13 H9 106.6(15)
C14 C13 H10 110.0(16)
P1 C13 H10 108.5(16)
H9 C13 H10 109(2)
C13 C14 H11 113.9(18)
C13 C14 H12 112(2)
H11 C14 H12 110(3)
C13 C14 H13 109.5(18)
H11 C14 H13 104(3)
H12 C14 H13 107(3)
C15 C16 H16 112.5(18)
C15 C16 H17 109.6(16)
H16 C16 H17 109(2)
C15 C16 H18 109.1(18)
H16 C16 H18 111(3)
H17 C16 H18 106(2)
C2 C3 C4 119.05(17)
C2 C3 H3 123.0(15)
C4 C3 H3 117.9(15)

loop_
_geom_bond_atom_site_label_1
_geom_bond_atom_site_label_2
_geom_bond_distance
I1 Cu1 2.6741(11)
Cu1 N2 2.0810(17)
Cu1 N1 2.0860(17)
Cu1 P1 2.1864(10)
P1 C13 1.837(2)
P1 C15 1.838(2)
P1 H19 1.29(3)
N1 C1 1.328(2)
N1 C12 1.363(2)
N2 C10 1.332(2)
N2 C11 1.361(2)
C2 C3 1.373(3)
C2 C1 1.403(3)
C2 H2 0.93(2)
C7 C8 1.410(3)
C7 C11 1.410(2)
C7 C6 1.439(3)
C5 C6 1.349(3)
C5 C4 1.439(3)
C5 H4 0.99(3)
C6 H5 0.94(2)
C10 C9 1.405(3)
C10 H8 0.95(2)
C8 C9 1.366(3)
C8 H6 0.94(2)
C9 H7 0.91(3)
C4 C12 1.405(2)
C4 C3 1.406(3)
C11 C12 1.442(2)
C15 C16 1.517(3)
C15 H15 0.95(3)
C15 H14 0.97(3)
C1 H1 0.94(2)
C13 C14 1.516(3)
C13 H9 0.96(3)
C13 H10 0.97(3)
C14 H11 0.95(3)
C14 H12 0.99(4)
C14 H13 0.96(3)
C16 H16 0.99(3)
C16 H17 0.97(3)
C16 H18 0.93(3)
C3 H3 0.95(2)
